data_2000120
loop_
_publ_author_name
'Richard, P.'
'Qui, D. T.'
'Bertaut, E. F.'

_publ_section_title
;
 Structure cristalline du polych\'elate Zn-2,3-PYD.3H2O
;
_journal_issue 3
_journal_name_full
;
 Acta Crystallographica, Section B: Structural Crystallography and
 Crystal Chemistry
;
_journal_page_first 628
_journal_page_last 633
_journal_paper_doi 10.1107/S0567740874003438
_journal_volume 30
_journal_year 1974
_chemical_formula_sum 'C6 H8 N2 O7 Zn'
_space_group_IT_number 2
_symmetry_cell_setting triclinic
_symmetry_Int_Tables_number 2
_symmetry_space_group_name_Hall '-P 1'
_symmetry_space_group_name_H-M 'P -1'
_cell_angle_alpha 130.11(4)
_cell_angle_beta 87.10(4)
_cell_angle_gamma 100.32(5)
_cell_formula_units_Z 2
_cell_length_a 6.488(3)
_cell_length_b 9.873(7)
_cell_length_c 9.999(6)
_cell_volume 480.141
_exptl_crystal_density_diffrn 1.99
_refine_ls_R_factor_gt 0.05
_refine_ls_wR_factor_gt 0.05
_cod_original_formula_sum 'C6 H8 N2 O7 Zn1'
_cod_database_code 2000120

loop_
_symmetry_equiv_pos_site_id
_symmetry_equiv_pos_as_xyz
1 x,y,z
2 -x,-y,-z

loop_
_atom_site_label
_atom_site_type_symbol
_atom_site_fract_x
_atom_site_fract_y
_atom_site_fract_z
C1 C 0.16982 0.16239 0.37279
C2 C 0.18131 0.09274 0.20028
C3 C 0.24567 0.37692 0.29196
C4 C 0.23917 0.44848 0.46573
C5 C 0.27669 0.65155 0.62234
C6 C 0.28243 0.48844 0.23442
H1 H 0.14100 0.08900 0.40600
H2 H 0.16800 -0.01600 0.10500
H3 H 0.25000 0.63200 1.10600
H4 H 0.36500 0.73400 1.07500
H5 H 0.25300 0.23800 0.77700
H6 H 0.03000 0.26800 0.81300
H7 H 0.36100 0.00900 0.76800
H8 H 0.32100 0.13000 0.93100
N1 N 0.19899 0.33943 0.50458
N2 N 0.21891 0.19803 0.15931
O1 O 0.12268 0.51893 0.19822
O2 O 0.46714 0.53169 0.21099
O3 O 0.31411 0.75183 0.58728
O4 O 0.26567 0.69742 0.77289
O5 O 0.24774 0.67807 1.05703
O6 O 0.13493 0.26392 0.76195
O7 O 0.36541 0.10962 0.84079
Zn1 Zn 0.21330 0.49232 0.78310
C1A* C -0.16982 0.83761 0.62721
C2A* C -0.18131 0.90726 0.79972
C3A* C -0.24567 0.62308 0.70804
C4A* C -0.23917 0.55152 0.53427
C5A* C -0.27669 0.34845 0.37766
C6A* C -0.28243 0.51156 0.76558
H1A* H -0.14100 0.91100 0.59400
H2A* H -0.16800 1.01600 0.89500
N1A* N -0.19899 0.66057 0.49542
N2A* N -0.21891 0.80197 0.84069
O1A* O -0.12268 0.48107 0.80178
O2A* O -0.46714 0.46831 0.78901
O3A* O -0.31411 0.24817 0.41272
O4A* O -0.26567 0.30258 0.22711
O2A** O 0.53286 0.46831 0.78901
Zn1A* Zn -0.21330 0.50768 0.21690
Zn1A** Zn 0.78670 0.50768 0.21690
Zn1* Zn -0.78670 0.49232 0.78310
O2* O -0.53286 0.53169 0.21099
H3A* H -0.25000 0.36800 -0.10600
H4A* H -0.36500 0.26600 -0.07500
O5A* O -0.24774 0.32193 -0.05703
H5A* H -0.25300 0.76200 0.22300
H6A* H -0.03000 0.73200 0.18700
O6A* O -0.13493 0.73608 0.23805

loop_
_atom_type_symbol
_atom_type_radius_bond
C 0.68
H 0.20
N 0.68
O 0.68
Zn 1.45
